data_2223811
loop_
_publ_author_name
'Arman, Hadi D.'
'Poplaukhin, Pavel'
'Tiekink, Edward R. T.'

_publ_section_title
(\m-<i>trans</i>-1,2-Di-4-pyridylethylene-\k^2^<i>N</i>:<i>N</i>')bis[bis(<i>N</i>,<i>N</i>-diisopropyldithiocarbamato-\k^2^<i>S</i>,<i>S</i>')zinc(II)]
_journal_coeditor_code HB5178
_journal_issue 11
_journal_name_full 'Acta Crystallographica Section E'
_journal_page_first m1475
_journal_paper_doi 10.1107/S1600536809044250
_journal_volume 65
_journal_year 2009
_chemical_formula_iupac '[Zn2 (C7 H14 N S2)4 (C12 H10 N2)]'
_chemical_formula_moiety 'C40 H66 N6 S8 Zn2'
_chemical_formula_sum 'C40 H66 N6 S8 Zn2'
_chemical_formula_weight 1018.21
_chemical_name_systematic
;
(\m-<i>trans</i>-1,2-Di-4-pyridylethylene-
\k^2^<i>N</i>:<i>N</i>')bis[bis(<i>N</i>,<i>N</i>-diisopropyldithiocarbamato-
\k^2^<i>S</i>,<i>S</i>')zinc(II)]
;
_space_group_IT_number 2
_symmetry_cell_setting triclinic
_symmetry_space_group_name_Hall '-P 1'
_symmetry_space_group_name_H-M 'P -1'
_atom_sites_solution_hydrogens geom
_atom_sites_solution_primary direct
_atom_sites_solution_secondary difmap
_audit_creation_method SHELXL-97
_cell_angle_alpha 80.806(10)
_cell_angle_beta 84.878(9)
_cell_angle_gamma 72.566(5)
_cell_formula_units_Z 1
_cell_length_a 8.2690(14)
_cell_length_b 11.1640(18)
_cell_length_c 14.156(2)
_cell_measurement_reflns_used 4206
_cell_measurement_temperature 98(2)
_cell_measurement_theta_max 40.2
_cell_measurement_theta_min 2.6
_cell_volume 1229.6(3)
_computing_cell_refinement 'CrystalClear (Rigaku/MSC, 2005)'
_computing_data_collection 'CrystalClear (Rigaku/MSC, 2005)'
_computing_data_reduction 'CrystalClear (Rigaku/MSC, 2005)'
_computing_molecular_graphics 'DIAMOND (Brandenburg, 2006)'
_computing_publication_material 'SHELXL97 (Sheldrick, 2008)'
_computing_structure_refinement 'SHELXL97 (Sheldrick, 2008)'
_computing_structure_solution 'SHELXS97 (Sheldrick, 2008)'
_diffrn_ambient_temperature 98(2)
_diffrn_measured_fraction_theta_full 0.993
_diffrn_measured_fraction_theta_max 0.993
_diffrn_measurement_device_type 'Rigaku AFC12\K/SATURN724'
_diffrn_measurement_method \w
_diffrn_radiation_monochromator graphite
_diffrn_radiation_source 'fine-focus sealed tube'
_diffrn_radiation_type MoK\a
_diffrn_radiation_wavelength 0.71069
_diffrn_reflns_av_R_equivalents 0.027
_diffrn_reflns_av_sigmaI/netI 0.035
_diffrn_reflns_limit_h_max 10
_diffrn_reflns_limit_h_min -9
_diffrn_reflns_limit_k_max 14
_diffrn_reflns_limit_k_min -13
_diffrn_reflns_limit_l_max 18
_diffrn_reflns_limit_l_min -18
_diffrn_reflns_number 9453
_diffrn_reflns_theta_full 27.5
_diffrn_reflns_theta_max 27.5
_diffrn_reflns_theta_min 2.3
_diffrn_standards_decay_% '< 1'
_diffrn_standards_interval_count 0
_diffrn_standards_number 0
_exptl_absorpt_coefficient_mu 1.350
_exptl_absorpt_correction_T_max 1
_exptl_absorpt_correction_T_min 0.810
_exptl_absorpt_correction_type multi-scan
_exptl_absorpt_process_details '(ABSCOR; Higashi, 1995)'
_exptl_crystal_colour gold
_exptl_crystal_density_diffrn 1.375
_exptl_crystal_density_method 'not measured'
_exptl_crystal_description block
_exptl_crystal_F_000 536
_exptl_crystal_size_max 0.43
_exptl_crystal_size_mid 0.35
_exptl_crystal_size_min 0.22
_refine_diff_density_max 0.73
_refine_diff_density_min -0.93
_refine_ls_extinction_method none
_refine_ls_goodness_of_fit_ref 1.08
_refine_ls_hydrogen_treatment constr
_refine_ls_matrix_type full
_refine_ls_number_parameters 261
_refine_ls_number_reflns 5613
_refine_ls_number_restraints 0
_refine_ls_restrained_S_all 1.08
_refine_ls_R_factor_all 0.040
_refine_ls_R_factor_gt 0.038
_refine_ls_shift/su_max 0.001
_refine_ls_shift/su_mean 0.000
_refine_ls_structure_factor_coef Fsqd
_refine_ls_weighting_details 'calc w=1/[\s^2^(Fo^2^)+(0.0536P)^2^+0.8556P] where P=(Fo^2^+2Fc^2^)/3'
_refine_ls_weighting_scheme calc
_refine_ls_wR_factor_gt 0.101
_refine_ls_wR_factor_ref 0.103
_reflns_number_gt 5323
_reflns_number_total 5613
_reflns_threshold_expression I>2\s(I)
_cod_data_source_file hb5178.cif
_cod_data_source_block I
_cod_database_code 2223811
_cod_database_fobs_code 2223811

loop_
_symmetry_equiv_pos_as_xyz
'x, y, z'
'-x, -y, -z'

loop_
_atom_site_type_symbol
_atom_site_label
_atom_site_fract_x
_atom_site_fract_y
_atom_site_fract_z
_atom_site_U_iso_or_equiv
_atom_site_adp_type
_atom_site_calc_flag
_atom_site_refinement_flags
_atom_site_occupancy
_atom_site_disorder_assembly
_atom_site_disorder_group
Zn Zn 0.26250(3) 0.37511(2) 0.262741(17) 0.01954(9) Uani d . 1 . .
S S1 0.50382(7) 0.25806(5) 0.35054(4) 0.02363(13) Uani d . 1 . .
S S2 0.31926(7) 0.14535(5) 0.24038(4) 0.02353(13) Uani d . 1 . .
S S3 0.18968(7) 0.47710(5) 0.10606(4) 0.02045(12) Uani d . 1 . .
S S4 0.29663(7) 0.59904(5) 0.24745(4) 0.02168(12) Uani d . 1 . .
N N1 0.6241(2) 0.01811(18) 0.31035(14) 0.0237(4) Uani d . 1 . .
N N2 0.2671(2) 0.69764(16) 0.06127(12) 0.0191(3) Uani d . 1 . .
N N3 0.0406(2) 0.39861(17) 0.34610(13) 0.0203(3) Uani d . 1 . .
C C1 0.4978(3) 0.1269(2) 0.30131(15) 0.0193(4) Uani d . 1 . .
C C2 0.7810(3) -0.0048(2) 0.36315(18) 0.0302(5) Uani d . 1 . .
H H2 0.8458 -0.0952 0.3587 0.036 Uiso calc R 1 . .
C C3 0.7483(4) 0.0018(3) 0.46940(19) 0.0377(6) Uani d . 1 . .
H H3A 0.7019 0.0906 0.4798 0.057 Uiso calc R 1 . .
H H3B 0.8549 -0.0362 0.5023 0.057 Uiso calc R 1 . .
H H3C 0.6668 -0.0448 0.4949 0.057 Uiso calc R 1 . .
C C4 0.8972(3) 0.0716(3) 0.3145(2) 0.0356(6) Uani d . 1 . .
H H4A 0.9121 0.0632 0.2462 0.053 Uiso calc R 1 . .
H H4B 1.0078 0.0397 0.3438 0.053 Uiso calc R 1 . .
H H4C 0.8467 0.1610 0.3222 0.053 Uiso calc R 1 . .
C C5 0.6116(3) -0.0926(2) 0.26693(19) 0.0300(5) Uani d . 1 . .
H H5 0.5131 -0.0596 0.2243 0.036 Uiso calc R 1 . .
C C6 0.7657(4) -0.1476(3) 0.2036(2) 0.0455(7) Uani d . 1 . .
H H6A 0.7888 -0.0796 0.1564 0.068 Uiso calc R 1 . .
H H6B 0.7436 -0.2112 0.1703 0.068 Uiso calc R 1 . .
H H6C 0.8642 -0.1874 0.2432 0.068 Uiso calc R 1 . .
C C7 0.5682(6) -0.1896(3) 0.3430(2) 0.0585(10) Uani d . 1 . .
H H7A 0.6630 -0.2270 0.3856 0.088 Uiso calc R 1 . .
H H7B 0.5470 -0.2563 0.3129 0.088 Uiso calc R 1 . .
H H7C 0.4664 -0.1490 0.3802 0.088 Uiso calc R 1 . .
C C8 0.2528(2) 0.60365(19) 0.12971(14) 0.0173(4) Uani d . 1 . .
C C9 0.3395(3) 0.7973(2) 0.08196(16) 0.0230(4) Uani d . 1 . .
H H9 0.3809 0.7714 0.1485 0.028 Uiso calc R 1 . .
C C10 0.4919(3) 0.8049(3) 0.0156(2) 0.0356(6) Uani d . 1 . .
H H10A 0.5762 0.7213 0.0199 0.053 Uiso calc R 1 . .
H H10B 0.5422 0.8662 0.0346 0.053 Uiso calc R 1 . .
H H10C 0.4558 0.8323 -0.0504 0.053 Uiso calc R 1 . .
C C11 0.2042(3) 0.9242(2) 0.0808(2) 0.0342(6) Uani d . 1 . .
H H11A 0.1617 0.9535 0.0162 0.051 Uiso calc R 1 . .
H H11B 0.2532 0.9863 0.0996 0.051 Uiso calc R 1 . .
H H11C 0.1105 0.9147 0.1260 0.051 Uiso calc R 1 . .
C C12 0.2101(3) 0.7146(2) -0.03856(15) 0.0230(4) Uani d . 1 . .
H H12 0.2300 0.7958 -0.0707 0.028 Uiso calc R 1 . .
C C13 0.3156(3) 0.6133(2) -0.09784(17) 0.0302(5) Uani d . 1 . .
H H13A 0.4362 0.5970 -0.0873 0.045 Uiso calc R 1 . .
H H13B 0.2948 0.6428 -0.1659 0.045 Uiso calc R 1 . .
H H13C 0.2835 0.5349 -0.0785 0.045 Uiso calc R 1 . .
C C14 0.0198(3) 0.7356(2) -0.04095(18) 0.0271(5) Uani d . 1 . .
H H14A -0.0069 0.6565 -0.0153 0.041 Uiso calc R 1 . .
H H14B -0.0155 0.7621 -0.1072 0.041 Uiso calc R 1 . .
H H14C -0.0405 0.8017 -0.0019 0.041 Uiso calc R 1 . .
C C15 0.0365(3) 0.3549(2) 0.44008(17) 0.0294(5) Uani d . 1 . .
H H15 0.1404 0.3103 0.4696 0.035 Uiso calc R 1 . .
C C16 -0.1129(3) 0.3724(2) 0.49564(16) 0.0297(5) Uani d . 1 . .
H H16 -0.1101 0.3407 0.5621 0.036 Uiso calc R 1 . .
C C17 -0.2677(3) 0.4365(2) 0.45415(15) 0.0200(4) Uani d . 1 . .
C C18 -0.2633(3) 0.4766(2) 0.35583(15) 0.0224(4) Uani d . 1 . .
H H18 -0.3658 0.5165 0.3236 0.027 Uiso calc R 1 . .
C C19 -0.1086(3) 0.4576(2) 0.30552(16) 0.0228(4) Uani d . 1 . .
H H19 -0.1078 0.4879 0.2389 0.027 Uiso calc R 1 . .
C C20 -0.4262(3) 0.4592(2) 0.51333(15) 0.0207(4) Uani d . 1 . .
H H20 -0.4230 0.4119 0.5755 0.025 Uiso calc R 1 . .

loop_
_atom_site_aniso_label
_atom_site_aniso_U_11
_atom_site_aniso_U_22
_atom_site_aniso_U_33
_atom_site_aniso_U_12
_atom_site_aniso_U_13
_atom_site_aniso_U_23
Zn 0.01645(14) 0.02258(14) 0.01769(14) -0.00523(10) 0.00223(9) 0.00022(9)
S1 0.0225(3) 0.0227(3) 0.0275(3) -0.0087(2) -0.0054(2) -0.0022(2)
S2 0.0220(3) 0.0234(3) 0.0256(3) -0.0055(2) -0.0057(2) -0.0041(2)
S3 0.0237(3) 0.0223(2) 0.0171(2) -0.0098(2) 0.00010(19) -0.00222(18)
S4 0.0266(3) 0.0246(3) 0.0151(2) -0.0099(2) -0.0018(2) -0.00120(18)
N1 0.0215(9) 0.0222(9) 0.0260(10) -0.0062(7) -0.0042(7) 0.0016(7)
N2 0.0201(8) 0.0203(8) 0.0158(8) -0.0052(7) -0.0011(7) -0.0008(6)
N3 0.0180(8) 0.0230(8) 0.0184(9) -0.0055(7) 0.0028(7) -0.0010(7)
C1 0.0183(9) 0.0232(10) 0.0165(9) -0.0084(8) 0.0013(7) 0.0006(7)
C2 0.0224(11) 0.0340(12) 0.0316(13) -0.0067(9) -0.0065(9) 0.0032(10)
C3 0.0390(14) 0.0450(15) 0.0295(13) -0.0128(12) -0.0069(11) -0.0022(11)
C4 0.0227(11) 0.0472(15) 0.0392(14) -0.0146(11) -0.0009(10) -0.0041(11)
C5 0.0306(12) 0.0234(11) 0.0343(13) -0.0040(9) -0.0037(10) -0.0054(9)
C6 0.0463(17) 0.0485(16) 0.0402(16) -0.0061(13) 0.0026(13) -0.0187(13)
C7 0.099(3) 0.0461(18) 0.0459(18) -0.0458(19) 0.0196(18) -0.0164(14)
C8 0.0153(9) 0.0202(9) 0.0151(9) -0.0037(7) 0.0008(7) -0.0028(7)
C9 0.0254(11) 0.0218(10) 0.0234(11) -0.0098(8) -0.0024(8) -0.0015(8)
C10 0.0341(13) 0.0345(13) 0.0452(15) -0.0209(11) 0.0083(11) -0.0099(11)
C11 0.0288(12) 0.0276(12) 0.0483(16) -0.0057(10) -0.0019(11) -0.0162(11)
C12 0.0271(11) 0.0239(10) 0.0169(10) -0.0066(8) -0.0036(8) -0.0001(8)
C13 0.0356(13) 0.0348(12) 0.0190(11) -0.0075(10) 0.0027(9) -0.0072(9)
C14 0.0249(11) 0.0269(11) 0.0293(12) -0.0056(9) -0.0076(9) -0.0038(9)
C15 0.0194(10) 0.0407(13) 0.0209(11) -0.0023(9) -0.0004(9) 0.0043(9)
C16 0.0209(11) 0.0438(14) 0.0174(11) -0.0035(10) 0.0020(9) 0.0036(9)
C17 0.0182(10) 0.0221(10) 0.0209(10) -0.0081(8) 0.0017(8) -0.0031(8)
C18 0.0175(10) 0.0281(11) 0.0187(10) -0.0038(8) 0.0008(8) -0.0014(8)
C19 0.0192(10) 0.0289(11) 0.0183(10) -0.0062(8) 0.0013(8) -0.0002(8)
C20 0.0197(10) 0.0262(10) 0.0162(9) -0.0075(8) 0.0031(8) -0.0034(8)

loop_
_atom_type_symbol
_atom_type_description
_atom_type_scat_dispersion_real
_atom_type_scat_dispersion_imag
_atom_type_scat_source
C C 0.0033 0.0016 'International Tables Vol C Tables 4.2.6.8 and 6.1.1.4'
H H 0.0000 0.0000 'International Tables Vol C Tables 4.2.6.8 and 6.1.1.4'
N N 0.0061 0.0033 'International Tables Vol C Tables 4.2.6.8 and 6.1.1.4'
S S 0.1246 0.1234 'International Tables Vol C Tables 4.2.6.8 and 6.1.1.4'
Zn Zn 0.2839 1.4301 'International Tables Vol C Tables 4.2.6.8 and 6.1.1.4'

loop_
_geom_angle_atom_site_label_1
_geom_angle_atom_site_label_2
_geom_angle_atom_site_label_3
_geom_angle_site_symmetry_1
_geom_angle_site_symmetry_3
_geom_angle
_geom_angle_publ_flag
N3 Zn S1 . . 112.29(5) ?
N3 Zn S3 . . 107.48(5) ?
S1 Zn S3 . . 140.23(2) ?
N3 Zn S2 . . 99.44(5) ?
S1 Zn S2 . . 73.21(2) ?
S3 Zn S2 . . 100.61(2) ?
N3 Zn S4 . . 100.23(5) ?
S1 Zn S4 . . 99.98(2) ?
S3 Zn S4 . . 72.47(2) ?
S2 Zn S4 . . 160.31(2) ?
C1 S1 Zn . . 87.45(7) ?
C1 S2 Zn . . 82.55(7) ?
C8 S3 Zn . . 88.80(7) ?
C8 S4 Zn . . 82.47(7) ?
C1 N1 C2 . . 124.9(2) ?
C1 N1 C5 . . 119.88(19) ?
C2 N1 C5 . . 115.18(19) ?
C8 N2 C9 . . 120.53(17) ?
C8 N2 C12 . . 124.50(18) ?
C9 N2 C12 . . 114.95(16) ?
C15 N3 C19 . . 117.40(19) ?
C15 N3 Zn . . 123.08(15) ?
C19 N3 Zn . . 119.50(14) ?
N1 C1 S2 . . 122.16(16) ?
N1 C1 S1 . . 122.17(16) ?
S2 C1 S1 . . 115.67(12) ?
N1 C2 C3 . . 113.7(2) ?
N1 C2 C4 . . 113.0(2) ?
C3 C2 C4 . . 114.1(2) ?
N1 C2 H2 . . 104.9 ?
C3 C2 H2 . . 104.9 ?
C4 C2 H2 . . 104.9 ?
C2 C3 H3A . . 109.5 ?
C2 C3 H3B . . 109.5 ?
H3A C3 H3B . . 109.5 ?
C2 C3 H3C . . 109.5 ?
H3A C3 H3C . . 109.5 ?
H3B C3 H3C . . 109.5 ?
C2 C4 H4A . . 109.5 ?
C2 C4 H4B . . 109.5 ?
H4A C4 H4B . . 109.5 ?
C2 C4 H4C . . 109.5 ?
H4A C4 H4C . . 109.5 ?
H4B C4 H4C . . 109.5 ?
N1 C5 C7 . . 110.4(2) ?
N1 C5 C6 . . 113.3(2) ?
C7 C5 C6 . . 113.4(3) ?
N1 C5 H5 . . 106.4 ?
C7 C5 H5 . . 106.4 ?
C6 C5 H5 . . 106.4 ?
C5 C6 H6A . . 109.5 ?
C5 C6 H6B . . 109.5 ?
H6A C6 H6B . . 109.5 ?
C5 C6 H6C . . 109.5 ?
H6A C6 H6C . . 109.5 ?
H6B C6 H6C . . 109.5 ?
C5 C7 H7A . . 109.5 ?
C5 C7 H7B . . 109.5 ?
H7A C7 H7B . . 109.5 ?
C5 C7 H7C . . 109.5 ?
H7A C7 H7C . . 109.5 ?
H7B C7 H7C . . 109.5 ?
N2 C8 S4 . . 122.56(15) ?
N2 C8 S3 . . 122.09(15) ?
S4 C8 S3 . . 115.36(12) ?
N2 C9 C10 . . 111.56(18) ?
N2 C9 C11 . . 111.17(18) ?
C10 C9 C11 . . 112.7(2) ?
N2 C9 H9 . . 107.0 ?
C10 C9 H9 . . 107.0 ?
C11 C9 H9 . . 107.0 ?
C9 C10 H10A . . 109.5 ?
C9 C10 H10B . . 109.5 ?
H10A C10 H10B . . 109.5 ?
C9 C10 H10C . . 109.5 ?
H10A C10 H10C . . 109.5 ?
H10B C10 H10C . . 109.5 ?
C9 C11 H11A . . 109.5 ?
C9 C11 H11B . . 109.5 ?
H11A C11 H11B . . 109.5 ?
C9 C11 H11C . . 109.5 ?
H11A C11 H11C . . 109.5 ?
H11B C11 H11C . . 109.5 ?
N2 C12 C14 . . 112.12(18) ?
N2 C12 C13 . . 113.96(18) ?
C14 C12 C13 . . 113.47(19) ?
N2 C12 H12 . . 105.4 ?
C14 C12 H12 . . 105.4 ?
C13 C12 H12 . . 105.4 ?
C12 C13 H13A . . 109.5 ?
C12 C13 H13B . . 109.5 ?
H13A C13 H13B . . 109.5 ?
C12 C13 H13C . . 109.5 ?
H13A C13 H13C . . 109.5 ?
H13B C13 H13C . . 109.5 ?
C12 C14 H14A . . 109.5 ?
C12 C14 H14B . . 109.5 ?
H14A C14 H14B . . 109.5 ?
C12 C14 H14C . . 109.5 ?
H14A C14 H14C . . 109.5 ?
H14B C14 H14C . . 109.5 ?
N3 C15 C16 . . 122.7(2) ?
N3 C15 H15 . . 118.7 ?
C16 C15 H15 . . 118.7 ?
C15 C16 C17 . . 120.0(2) ?
C15 C16 H16 . . 120.0 ?
C17 C16 H16 . . 120.0 ?
C18 C17 C16 . . 117.1(2) ?
C18 C17 C20 . . 122.64(19) ?
C16 C17 C20 . . 120.3(2) ?
C19 C18 C17 . . 119.4(2) ?
C19 C18 H18 . . 120.3 ?
C17 C18 H18 . . 120.3 ?
N3 C19 C18 . . 123.3(2) ?
N3 C19 H19 . . 118.3 ?
C18 C19 H19 . . 118.3 ?
C20 C20 C17 2_466 . 125.1(3) ?
C20 C20 H20 2_466 . 117.4 ?
C17 C20 H20 . . 117.4 ?

loop_
_geom_bond_atom_site_label_1
_geom_bond_atom_site_label_2
_geom_bond_site_symmetry_2
_geom_bond_distance
_geom_bond_publ_flag
Zn N3 . 2.0621(18) y
Zn S1 . 2.3655(7) y
Zn S3 . 2.3662(7) y
Zn S2 . 2.5320(7) y
Zn S4 . 2.5720(7) y
S1 C1 . 1.734(2) ?
S2 C1 . 1.719(2) ?
S3 C8 . 1.733(2) ?
S4 C8 . 1.727(2) ?
N1 C1 . 1.340(3) ?
N1 C2 . 1.490(3) ?
N1 C5 . 1.499(3) ?
N2 C8 . 1.335(3) ?
N2 C9 . 1.489(3) ?
N2 C12 . 1.495(3) ?
N3 C15 . 1.343(3) ?
N3 C19 . 1.344(3) ?
C2 C3 . 1.514(4) ?
C2 C4 . 1.520(4) ?
C2 H2 . 1.0000 ?
C3 H3A . 0.9800 ?
C3 H3B . 0.9800 ?
C3 H3C . 0.9800 ?
C4 H4A . 0.9800 ?
C4 H4B . 0.9800 ?
C4 H4C . 0.9800 ?
C5 C7 . 1.501(4) ?
C5 C6 . 1.519(4) ?
C5 H5 . 1.0000 ?
C6 H6A . 0.9800 ?
C6 H6B . 0.9800 ?
C6 H6C . 0.9800 ?
C7 H7A . 0.9800 ?
C7 H7B . 0.9800 ?
C7 H7C . 0.9800 ?
C9 C10 . 1.518(3) ?
C9 C11 . 1.519(3) ?
C9 H9 . 1.0000 ?
C10 H10A . 0.9800 ?
C10 H10B . 0.9800 ?
C10 H10C . 0.9800 ?
C11 H11A . 0.9800 ?
C11 H11B . 0.9800 ?
C11 H11C . 0.9800 ?
C12 C14 . 1.522(3) ?
C12 C13 . 1.525(3) ?
C12 H12 . 1.0000 ?
C13 H13A . 0.9800 ?
C13 H13B . 0.9800 ?
C13 H13C . 0.9800 ?
C14 H14A . 0.9800 ?
C14 H14B . 0.9800 ?
C14 H14C . 0.9800 ?
C15 C16 . 1.384(3) ?
C15 H15 . 0.9500 ?
C16 C17 . 1.395(3) ?
C16 H16 . 0.9500 ?
C17 C18 . 1.393(3) ?
C17 C20 . 1.469(3) ?
C18 C19 . 1.383(3) ?
C18 H18 . 0.9500 ?
C19 H19 . 0.9500 ?
C20 C20 2_466 1.330(4) ?
C20 H20 . 0.9500 ?

loop_
_geom_hbond_atom_site_label_D
_geom_hbond_atom_site_label_H
_geom_hbond_atom_site_label_A
_geom_hbond_site_symmetry_A
_geom_hbond_distance_DH
_geom_hbond_distance_HA
_geom_hbond_distance_DA
_geom_hbond_angle_DHA
_geom_hbond_publ_flag
C20 H20 S4 2_566 0.95 2.77 3.545(2) 139 y

loop_
_geom_torsion_atom_site_label_1
_geom_torsion_atom_site_label_2
_geom_torsion_atom_site_label_3
_geom_torsion_atom_site_label_4
_geom_torsion_site_symmetry_1
_geom_torsion_site_symmetry_2
_geom_torsion_site_symmetry_3
_geom_torsion_site_symmetry_4
_geom_torsion
_geom_torsion_publ_flag
N3 Zn S1 C1 . . . . 99.95(9) ?
S3 Zn S1 C1 . . . . -80.02(8) ?
S2 Zn S1 C1 . . . . 6.43(7) ?
S4 Zn S1 C1 . . . . -154.56(7) ?
N3 Zn S2 C1 . . . . -117.11(9) ?
S1 Zn S2 C1 . . . . -6.53(7) ?
S3 Zn S2 C1 . . . . 132.96(7) ?
S4 Zn S2 C1 . . . . 65.65(9) ?
N3 Zn S3 C8 . . . . 101.33(9) ?
S1 Zn S3 C8 . . . . -78.70(7) ?
S2 Zn S3 C8 . . . . -155.14(7) ?
S4 Zn S3 C8 . . . . 5.83(7) ?
N3 Zn S4 C8 . . . . -111.15(9) ?
S1 Zn S4 C8 . . . . 133.82(7) ?
S3 Zn S4 C8 . . . . -5.90(7) ?
S2 Zn S4 C8 . . . . 66.08(9) ?
S1 Zn N3 C15 . . . . 1.8(2) ?
S3 Zn N3 C15 . . . . -178.20(18) ?
S2 Zn N3 C15 . . . . 77.44(19) ?
S4 Zn N3 C15 . . . . -103.51(19) ?
S1 Zn N3 C19 . . . . -176.66(15) ?
S3 Zn N3 C19 . . . . 3.32(17) ?
S2 Zn N3 C19 . . . . -101.04(16) ?
S4 Zn N3 C19 . . . . 78.01(16) ?
C2 N1 C1 S2 . . . . -179.16(17) ?
C5 N1 C1 S2 . . . . -0.3(3) ?
C2 N1 C1 S1 . . . . 0.7(3) ?
C5 N1 C1 S1 . . . . 179.53(17) ?
Zn S2 C1 N1 . . . . -170.64(18) ?
Zn S2 C1 S1 . . . . 9.49(10) ?
Zn S1 C1 N1 . . . . 170.04(18) ?
Zn S1 C1 S2 . . . . -10.09(11) ?
C1 N1 C2 C3 . . . . 63.5(3) ?
C5 N1 C2 C3 . . . . -115.3(2) ?
C1 N1 C2 C4 . . . . -68.5(3) ?
C5 N1 C2 C4 . . . . 112.6(2) ?
C1 N1 C5 C7 . . . . -103.7(3) ?
C2 N1 C5 C7 . . . . 75.3(3) ?
C1 N1 C5 C6 . . . . 128.0(2) ?
C2 N1 C5 C6 . . . . -53.1(3) ?
C9 N2 C8 S4 . . . . 6.4(3) ?
C12 N2 C8 S4 . . . . -171.92(16) ?
C9 N2 C8 S3 . . . . -173.29(15) ?
C12 N2 C8 S3 . . . . 8.4(3) ?
Zn S4 C8 N2 . . . . -171.20(18) ?
Zn S4 C8 S3 . . . . 8.52(10) ?
Zn S3 C8 N2 . . . . 170.53(17) ?
Zn S3 C8 S4 . . . . -9.19(11) ?
C8 N2 C9 C10 . . . . 122.8(2) ?
C12 N2 C9 C10 . . . . -58.7(2) ?
C8 N2 C9 C11 . . . . -110.5(2) ?
C12 N2 C9 C11 . . . . 67.9(2) ?
C8 N2 C12 C14 . . . . 61.8(3) ?
C9 N2 C12 C14 . . . . -116.6(2) ?
C8 N2 C12 C13 . . . . -68.8(3) ?
C9 N2 C12 C13 . . . . 112.8(2) ?
C19 N3 C15 C16 . . . . -2.2(4) ?
Zn N3 C15 C16 . . . . 179.3(2) ?
N3 C15 C16 C17 . . . . 0.6(4) ?
C15 C16 C17 C18 . . . . 2.3(4) ?
C15 C16 C17 C20 . . . . -177.9(2) ?
C16 C17 C18 C19 . . . . -3.5(3) ?
C20 C17 C18 C19 . . . . 176.7(2) ?
C15 N3 C19 C18 . . . . 0.9(3) ?
Zn N3 C19 C18 . . . . 179.48(17) ?
C17 C18 C19 N3 . . . . 2.0(4) ?
C18 C17 C20 C20 . . . 2_466 -15.2(4) ?
C16 C17 C20 C20 . . . 2_466 164.9(3) ?
